data_7009103
loop_
_publ_author_name
'Smucker, Bradley W.'
'Dunbar, Kim R.'

_publ_section_title
;
 Homoleptic complexes of Ag(I), Cu(I), Pd(II) and Pt(II) with
 tetrathiafulvalene-functionalized phosphine ligands&#x200A;&#x2020;
;
_journal_issue 8
_journal_name_full 'Journal of the Chemical Society, Dalton Transactions'
_journal_page_first 1309
_journal_paper_doi 10.1039/a908559i
_journal_year 2000
_chemical_formula_sum 'C67.65 H57.53 Ag B Cl0.48 F4 N1.68 P4 S8'
_chemical_formula_weight 1486.07
_chemical_name_systematic
; 
 ? 
;
_space_group_IT_number 14
_symmetry_cell_setting monoclinic
_symmetry_Int_Tables_number 14
_symmetry_space_group_name_Hall '-P 2yn'
_symmetry_space_group_name_H-M 'P 1 21/n 1'
_atom_sites_solution_hydrogens geom
_atom_sites_solution_primary direct
_atom_sites_solution_secondary difmap
_audit_creation_method SHELXL-97
_cell_angle_alpha 90.00
_cell_angle_beta 112.75(3)
_cell_angle_gamma 90.00
_cell_formula_units_Z 8
_cell_length_a 25.569(5)
_cell_length_b 21.376(4)
_cell_length_c 27.209(5)
_cell_measurement_temperature 173(2)
_cell_volume 13714(5)
_computing_structure_refinement 'SHELXL-97 (Sheldrick, 1997)'
_computing_structure_solution 'SHELXS-97 (Sheldrick, 1990)'
_diffrn_ambient_temperature 173(2)
_diffrn_measured_fraction_theta_full 0.951
_diffrn_measured_fraction_theta_max 0.951
_diffrn_measurement_device_type 'Bruker Smart1000 CCD'
_diffrn_radiation_monochromator graphite
_diffrn_radiation_source 'fine-focus sealed tube'
_diffrn_radiation_type MoK\a
_diffrn_radiation_wavelength 0.71073
_diffrn_reflns_av_R_equivalents 0.0480
_diffrn_reflns_av_sigmaI/netI 0.0460
_diffrn_reflns_limit_h_max 34
_diffrn_reflns_limit_h_min -34
_diffrn_reflns_limit_k_max 28
_diffrn_reflns_limit_k_min -28
_diffrn_reflns_limit_l_max 36
_diffrn_reflns_limit_l_min -36
_diffrn_reflns_number 159669
_diffrn_reflns_theta_full 28.43
_diffrn_reflns_theta_max 28.43
_diffrn_reflns_theta_min 1.25
_exptl_absorpt_coefficient_mu 0.702
_exptl_crystal_colour red
_exptl_crystal_density_diffrn 1.440
_exptl_crystal_density_method 'not measured'
_exptl_crystal_description 'rectangular box'
_exptl_crystal_F_000 6075
_exptl_crystal_size_max 0.44
_exptl_crystal_size_mid 0.31
_exptl_crystal_size_min 0.28
_refine_diff_density_max 0.899
_refine_diff_density_min -0.512
_refine_diff_density_rms 0.076
_refine_ls_extinction_method none
_refine_ls_goodness_of_fit_ref 0.900
_refine_ls_hydrogen_treatment mixed
_refine_ls_matrix_type full
_refine_ls_number_parameters 1707
_refine_ls_number_reflns 32878
_refine_ls_number_restraints 16
_refine_ls_restrained_S_all 0.901
_refine_ls_R_factor_all 0.0701
_refine_ls_R_factor_gt 0.0409
_refine_ls_shift/su_max 2.073
_refine_ls_shift/su_mean 0.025
_refine_ls_structure_factor_coef Fsqd
_refine_ls_weighting_details 'calc w=1/[\s^2^(Fo^2^)+(0.1000P)^2^+0.0000P] where P=(Fo^2^+2Fc^2^)/3'
_refine_ls_weighting_scheme calc
_refine_ls_wR_factor_gt 0.1171
_refine_ls_wR_factor_ref 0.1345
_reflns_number_gt 24019
_reflns_number_total 32878
_reflns_threshold_expression >2sigma(I)
_cod_data_source_file a908559i.txt
_cod_data_source_block texas
_cod_original_sg_symbol_H-M P2(1)/n
_cod_database_code 7009103

loop_
_symmetry_equiv_pos_as_xyz
'x, y, z'
'-x+1/2, y+1/2, -z+1/2'
'-x, -y, -z'
'x-1/2, -y-1/2, z-1/2'

loop_
_atom_site_label
_atom_site_type_symbol
_atom_site_fract_x
_atom_site_fract_y
_atom_site_fract_z
_atom_site_U_iso_or_equiv
_atom_site_adp_type
_atom_site_occupancy
_atom_site_symmetry_multiplicity
_atom_site_calc_flag
_atom_site_refinement_flags
_atom_site_disorder_assembly
_atom_site_disorder_group
Ag1 Ag 0.195877(9) 0.709004(9) 0.125980(8) 0.02377(6) Uani 1 1 d . . .
Ag2 Ag 0.695881(9) 0.797580(9) 0.150987(8) 0.02445(6) Uani 1 1 d . . .
P1 P 0.20855(3) 0.82567(3) 0.12977(3) 0.02259(15) Uani 1 1 d . . .
P2 P 0.09312(3) 0.73370(3) 0.10066(3) 0.02308(15) Uani 1 1 d . . .
P3 P 0.22588(3) 0.61606(3) 0.08800(3) 0.02262(15) Uani 1 1 d . . .
P4 P 0.24695(3) 0.65577(3) 0.21425(3) 0.02365(15) Uani 1 1 d . . .
P5 P 0.72011(3) 0.68340(3) 0.16160(3) 0.02476(15) Uani 1 1 d . . .
P6 P 0.59638(3) 0.76225(3) 0.12458(3) 0.02270(15) Uani 1 1 d . . .
P7 P 0.73323(3) 0.87299(3) 0.10318(3) 0.02301(15) Uani 1 1 d . . .
P8 P 0.74989(3) 0.85933(3) 0.23275(3) 0.02453(15) Uani 1 1 d . . .
S1 S 0.12456(3) 0.93667(3) 0.09677(3) 0.02822(16) Uani 1 1 d . . .
S2 S 0.02295(3) 0.85648(3) 0.06897(3) 0.02770(16) Uani 1 1 d . . .
S3 S -0.05633(3) 0.97996(3) 0.05034(3) 0.02940(16) Uani 1 1 d . . .
S4 S 0.04340(3) 1.06160(3) 0.07614(3) 0.02918(16) Uani 1 1 d . . .
S5 S 0.29700(3) 0.49825(4) 0.13761(3) 0.03230(17) Uani 1 1 d . . .
S6 S 0.31592(3) 0.53218(4) 0.24772(3) 0.03113(17) Uani 1 1 d . . .
S7 S 0.40969(4) 0.41607(4) 0.17595(3) 0.03634(19) Uani 1 1 d . . .
S8 S 0.43171(3) 0.44045(3) 0.28848(3) 0.02901(16) Uani 1 1 d . . .
S11 S 0.64665(3) 0.56548(3) 0.11865(3) 0.03012(16) Uani 1 1 d . . .
S12 S 0.53841(3) 0.63564(3) 0.08372(3) 0.02677(15) Uani 1 1 d . . .
S13 S 0.57606(3) 0.43451(3) 0.08804(3) 0.02860(16) Uani 1 1 d . . .
S14 S 0.46905(3) 0.50442(3) 0.05756(3) 0.03008(16) Uani 1 1 d . . .
S15 S 0.83390(3) 0.96870(4) 0.25472(3) 0.02966(16) Uani 1 1 d . . .
S16 S 0.81882(3) 0.98334(3) 0.14232(3) 0.02878(16) Uani 1 1 d . . .
S17 S 0.95319(3) 1.04289(4) 0.29330(3) 0.02831(16) Uani 1 1 d . . .
S18 S 0.93982(3) 1.06009(3) 0.18171(3) 0.02849(16) Uani 1 1 d . . .
C1 C 0.13570(11) 0.85536(12) 0.10573(11) 0.0227(6) Uani 1 1 d . . .
C2 C 0.08931(11) 0.81892(13) 0.09374(11) 0.0239(6) Uani 1 1 d . . .
C3 C 0.05049(12) 0.93343(13) 0.07720(11) 0.0244(6) Uani 1 1 d . . .
C4 C 0.01746(12) 0.98454(13) 0.06905(11) 0.0240(6) Uani 1 1 d . . .
C5 C -0.02277(13) 1.09799(14) 0.06404(11) 0.0297(7) Uani 1 1 d . . .
C6 C -0.06726(12) 1.06069(14) 0.05290(11) 0.0276(6) Uani 1 1 d . . .
C7 C -0.02185(15) 1.16831(15) 0.06645(14) 0.0434(8) Uani 1 1 d . . .
H7A H -0.0593 1.1836 0.0596 0.065 Uiso 1 1 calc R . .
H7B H -0.0091 1.1846 0.0401 0.065 Uiso 1 1 calc R . .
H7C H 0.0035 1.1817 0.1012 0.065 Uiso 1 1 calc R . .
C8 C -0.12783(13) 1.07977(16) 0.04029(13) 0.0393(8) Uani 1 1 d . . .
H8A H -0.1299 1.1244 0.0428 0.059 Uiso 1 1 calc R . .
H8B H -0.1410 1.0605 0.0652 0.059 Uiso 1 1 calc R . .
H8C H -0.1511 1.0666 0.0048 0.059 Uiso 1 1 calc R . .
C9 C 0.26643(11) 0.56883(13) 0.14653(11) 0.0238(6) Uani 1 1 d . . .
C10 C 0.27503(12) 0.58441(13) 0.19726(11) 0.0247(6) Uani 1 1 d . . .
C11 C 0.34063(12) 0.48998(13) 0.20537(11) 0.0272(6) Uani 1 1 d . . .
C12 C 0.38746(12) 0.45428(13) 0.22167(11) 0.0274(6) Uani 1 1 d . . .
C13 C 0.47783(13) 0.39694(14) 0.22299(12) 0.0297(6) Uani 1 1 d . . .
C15 C 0.51665(15) 0.36843(16) 0.19971(14) 0.0413(8) Uani 1 1 d . . .
H15A H 0.5527 0.3597 0.2277 0.062 Uiso 1 1 calc R . .
H15B H 0.5218 0.3971 0.1748 0.062 Uiso 1 1 calc R . .
H15C H 0.5004 0.3302 0.1817 0.062 Uiso 1 1 calc R . .
C14 C 0.48773(12) 0.40727(13) 0.27405(12) 0.0274(6) Uani 1 1 d . . .
C16 C 0.54016(13) 0.38991(15) 0.32092(12) 0.0347(7) Uani 1 1 d . . .
H16A H 0.5676 0.3727 0.3086 0.052 Uiso 1 1 calc R . .
H16B H 0.5309 0.3594 0.3422 0.052 Uiso 1 1 calc R . .
H16C H 0.5556 0.4265 0.3420 0.052 Uiso 1 1 calc R . .
C101 C 0.78660(12) 0.91715(13) 0.20862(11) 0.0261(6) Uani 1 1 d . . .
C102 C 0.77930(11) 0.92364(13) 0.15691(11) 0.0233(6) Uani 1 1 d . . .
C103 C 0.86190(12) 0.99848(13) 0.20971(11) 0.0259(6) Uani 1 1 d . . .
C104 C 0.91150(12) 1.02943(13) 0.22578(11) 0.0246(6) Uani 1 1 d . . .
C105 C 1.01114(12) 1.07613(13) 0.28205(11) 0.0265(6) Uani 1 1 d . . .
C106 C 1.00504(12) 1.08366(13) 0.23178(12) 0.0284(6) Uani 1 1 d . . .
C107 C 1.06058(13) 1.09626(16) 0.33100(12) 0.0380(8) Uani 1 1 d . . .
H10A H 1.0896 1.1136 0.3208 0.057 Uiso 1 1 calc R . .
H10B H 1.0755 1.0608 0.3538 0.057 Uiso 1 1 calc R . .
H10C H 1.0483 1.1273 0.3497 0.057 Uiso 1 1 calc R . .
C108 C 1.04553(14) 1.11372(16) 0.21151(13) 0.0373(7) Uani 1 1 d . . .
H10D H 1.0796 1.1251 0.2410 0.056 Uiso 1 1 calc R . .
H10E H 1.0285 1.1505 0.1915 0.056 Uiso 1 1 calc R . .
H10F H 1.0546 1.0849 0.1889 0.056 Uiso 1 1 calc R . .
C109 C 0.60130(12) 0.67864(12) 0.11242(11) 0.0237(6) Uani 1 1 d . . .
C110 C 0.65085(11) 0.64709(12) 0.12755(11) 0.0237(6) Uani 1 1 d . . .
C111 C 0.57214(12) 0.56200(12) 0.09221(11) 0.0235(6) Uani 1 1 d . . .
C112 C 0.54327(11) 0.50807(12) 0.08030(10) 0.0225(6) Uani 1 1 d . . .
C113 C 0.46439(13) 0.42224(14) 0.05102(11) 0.0296(6) Uani 1 1 d . . .
C114 C 0.51293(13) 0.39046(13) 0.06399(11) 0.0301(7) Uani 1 1 d . . .
C115 C 0.40546(14) 0.39563(17) 0.03146(15) 0.0458(9) Uani 1 1 d . . .
H11A H 0.4073 0.3509 0.0294 0.069 Uiso 1 1 calc R . .
H11B H 0.3835 0.4122 -0.0032 0.069 Uiso 1 1 calc R . .
H11C H 0.3879 0.4068 0.0557 0.069 Uiso 1 1 calc R . .
C116 C 0.51995(15) 0.32144(14) 0.06174(14) 0.0424(8) Uani 1 1 d . . .
H11D H 0.4833 0.3018 0.0483 0.064 Uiso 1 1 calc R . .
H11E H 0.5418 0.3060 0.0969 0.064 Uiso 1 1 calc R . .
H11F H 0.5393 0.3121 0.0386 0.064 Uiso 1 1 calc R . .
C17 C 0.23922(12) 0.85665(13) 0.19747(11) 0.0260(6) Uani 1 1 d . . .
C18 C 0.20887(14) 0.84801(15) 0.23032(12) 0.0343(7) Uani 1 1 d . . .
H18A H 0.1722 0.8320 0.2160 0.041 Uiso 1 1 calc R . .
C19 C 0.23339(15) 0.86322(17) 0.28402(13) 0.0419(8) Uani 1 1 d . . .
H19A H 0.2130 0.8576 0.3055 0.050 Uiso 1 1 calc R . .
C20 C 0.28802(16) 0.88667(16) 0.30566(13) 0.0445(9) Uani 1 1 d . . .
H20A H 0.3044 0.8963 0.3418 0.053 Uiso 1 1 calc R . .
C21 C 0.31817(14) 0.89579(15) 0.27428(13) 0.0390(8) Uani 1 1 d . . .
H21A H 0.3545 0.9125 0.2889 0.047 Uiso 1 1 calc R . .
C22 C 0.29426(13) 0.87993(14) 0.21996(13) 0.0327(7) Uani 1 1 d . . .
H22A H 0.3153 0.8850 0.1990 0.039 Uiso 1 1 calc R . .
C23 C 0.23940(11) 0.87038(14) 0.09009(11) 0.0267(6) Uani 1 1 d . . .
C24 C 0.25421(12) 0.93350(14) 0.09828(13) 0.0326(7) Uani 1 1 d . . .
H24A H 0.2501 0.9550 0.1263 0.039 Uiso 1 1 calc R . .
C25 C 0.27503(13) 0.96420(17) 0.06464(14) 0.0424(8) Uani 1 1 d . . .
H25A H 0.2845 1.0064 0.0700 0.051 Uiso 1 1 calc R . .
C26 C 0.28175(14) 0.93226(19) 0.02299(15) 0.0475(9) Uani 1 1 d . . .
H26A H 0.2960 0.9529 0.0008 0.057 Uiso 1 1 calc R . .
C27 C 0.26728(14) 0.87017(19) 0.01462(14) 0.0449(9) Uani 1 1 d . . .
H27A H 0.2715 0.8489 -0.0134 0.054 Uiso 1 1 calc R . .
C28 C 0.24620(13) 0.83876(16) 0.04817(12) 0.0339(7) Uani 1 1 d . . .
H28A H 0.2367 0.7966 0.0425 0.041 Uiso 1 1 calc R . .
C29 C 0.06531(12) 0.71666(13) 0.15125(12) 0.0276(6) Uani 1 1 d . . .
C30 C 0.06121(14) 0.76122(14) 0.18705(13) 0.0339(7) Uani 1 1 d . . .
H30A H 0.0703 0.8027 0.1839 0.041 Uiso 1 1 calc R . .
C31 C 0.04371(17) 0.74395(17) 0.22730(15) 0.0467(9) Uani 1 1 d . . .
H31A H 0.0422 0.7737 0.2516 0.056 Uiso 1 1 calc R . .
C32 C 0.02858(18) 0.68296(18) 0.23153(16) 0.0534(10) Uani 1 1 d . . .
H32A H 0.0158 0.6720 0.2581 0.064 Uiso 1 1 calc R . .
C33 C 0.03230(16) 0.63798(16) 0.19655(15) 0.0468(9) Uani 1 1 d . . .
H33A H 0.0222 0.5968 0.1996 0.056 Uiso 1 1 calc R . .
C34 C 0.05108(14) 0.65461(15) 0.15708(13) 0.0364(7) Uani 1 1 d . . .
H34A H 0.0543 0.6241 0.1340 0.044 Uiso 1 1 calc R . .
C35 C 0.03728(13) 0.70564(13) 0.03994(12) 0.0289(6) Uani 1 1 d . . .
C36 C -0.01969(14) 0.70600(15) 0.03273(14) 0.0399(8) Uani 1 1 d . . .
H36A H -0.0303 0.7213 0.0595 0.048 Uiso 1 1 calc R . .
C37 C -0.06082(17) 0.68362(18) -0.01437(17) 0.0559(11) Uani 1 1 d . . .
H37A H -0.0988 0.6845 -0.0191 0.067 Uiso 1 1 calc R . .
C38 C -0.04541(18) 0.66024(17) -0.05386(16) 0.0568(12) Uani 1 1 d . . .
H38A H -0.0731 0.6451 -0.0852 0.068 Uiso 1 1 calc R . .
C39 C 0.0111(2) 0.65902(16) -0.04736(14) 0.0555(11) Uani 1 1 d . . .
H39A H 0.0212 0.6433 -0.0743 0.067 Uiso 1 1 calc R . .
C40 C 0.05250(16) 0.68136(15) -0.00036(13) 0.0413(8) Uani 1 1 d . . .
H40A H 0.0905 0.6801 0.0042 0.050 Uiso 1 1 calc R . .
C41 C 0.16782(12) 0.56362(14) 0.05058(12) 0.0313(7) Uani 1 1 d . . .
C42 C 0.14656(15) 0.55977(17) -0.00459(14) 0.0451(9) Uani 1 1 d . . .
H42A H 0.1644 0.5810 -0.0236 0.054 Uiso 1 1 calc R . .
C43 C 0.09794(18) 0.5237(2) -0.03156(18) 0.0674(14) Uani 1 1 d . . .
H43A H 0.0838 0.5203 -0.0685 0.081 Uiso 1 1 calc R . .
C44 C 0.07139(18) 0.4936(2) -0.0030(3) 0.0795(17) Uani 1 1 d . . .
H44A H 0.0391 0.4699 -0.0210 0.095 Uiso 1 1 calc R . .
C45 C 0.09161(18) 0.4978(2) 0.0516(2) 0.0714(14) Uani 1 1 d . . .
H45A H 0.0730 0.4775 0.0703 0.086 Uiso 1 1 calc R . .
C46 C 0.13987(14) 0.53245(16) 0.07820(17) 0.0483(9) Uani 1 1 d . . .
H46A H 0.1539 0.5350 0.1152 0.058 Uiso 1 1 calc R . .
C47 C 0.27428(13) 0.61824(15) 0.05356(12) 0.0314(7) Uani 1 1 d . . .
C48 C 0.30885(15) 0.67101(17) 0.06281(15) 0.0444(9) Uani 1 1 d . . .
H48A H 0.3035 0.7041 0.0826 0.053 Uiso 1 1 calc R . .
C49 C 0.35111(18) 0.6746(2) 0.0429(2) 0.0670(13) Uani 1 1 d . . .
H49A H 0.3746 0.7095 0.0501 0.080 Uiso 1 1 calc R . .
C50 C 0.3583(2) 0.6264(3) 0.0124(2) 0.0723(15) Uani 1 1 d . . .
H50A H 0.3860 0.6293 -0.0017 0.087 Uiso 1 1 calc R . .
C51 C 0.32468(18) 0.5743(2) 0.00268(16) 0.0608(12) Uani 1 1 d . . .
H51A H 0.3300 0.5418 -0.0176 0.073 Uiso 1 1 calc R . .
C52 C 0.28243(16) 0.56988(18) 0.02323(13) 0.0444(9) Uani 1 1 d . . .
H52A H 0.2597 0.5344 0.0165 0.053 Uiso 1 1 calc R . .
C53 C 0.20933(12) 0.62793(14) 0.25463(12) 0.0289(6) Uani 1 1 d . . .
C54 C 0.19586(15) 0.67079(16) 0.28613(14) 0.0428(8) Uani 1 1 d . . .
H54A H 0.2077 0.7121 0.2877 0.051 Uiso 1 1 calc R . .
C55 C 0.16464(17) 0.6518(2) 0.31537(16) 0.0538(10) Uani 1 1 d . . .
H55A H 0.1560 0.6807 0.3367 0.065 Uiso 1 1 calc R . .
C56 C 0.14631(17) 0.5914(2) 0.31326(16) 0.0541(10) Uani 1 1 d . . .
H56A H 0.1263 0.5790 0.3337 0.065 Uiso 1 1 calc R . .
C57 C 0.15787(16) 0.54881(17) 0.28037(16) 0.0469(9) Uani 1 1 d . . .
H57A H 0.1443 0.5080 0.2778 0.056 Uiso 1 1 calc R . .
C58 C 0.18952(14) 0.56684(15) 0.25135(14) 0.0378(7) Uani 1 1 d . . .
H58A H 0.1975 0.5380 0.2296 0.045 Uiso 1 1 calc R . .
C59 C 0.31134(12) 0.69497(13) 0.25969(12) 0.0286(6) Uani 1 1 d . . .
C60 C 0.33151(15) 0.69162(18) 0.31479(14) 0.0451(9) Uani 1 1 d . . .
H60A H 0.3128 0.6671 0.3311 0.054 Uiso 1 1 calc R . .
C61 C 0.37966(16) 0.7249(2) 0.34570(15) 0.0554(11) Uani 1 1 d . . .
H61A H 0.3923 0.7238 0.3827 0.066 Uiso 1 1 calc R . .
C62 C 0.40869(16) 0.75959(18) 0.32184(17) 0.0526(10) Uani 1 1 d . . .
H62A H 0.4414 0.7810 0.3428 0.063 Uiso 1 1 calc R . .
C63 C 0.38959(15) 0.76283(16) 0.26709(16) 0.0468(9) Uani 1 1 d . . .
H63A H 0.4093 0.7862 0.2511 0.056 Uiso 1 1 calc R . .
C64 C 0.34041(13) 0.73079(14) 0.23591(14) 0.0361(7) Uani 1 1 d . . .
H64A H 0.3270 0.7334 0.1990 0.043 Uiso 1 1 calc R . .
C117 C 0.76544(12) 0.65088(13) 0.13024(12) 0.0292(6) Uani 1 1 d . . .
C118 C 0.74374(15) 0.63122(16) 0.07737(14) 0.0418(8) Uani 1 1 d . . .
H11G H 0.7047 0.6311 0.0581 0.050 Uiso 1 1 calc R . .
C119 C 0.7797(2) 0.61181(18) 0.05303(18) 0.0584(11) Uani 1 1 d . . .
H11H H 0.7646 0.5984 0.0178 0.070 Uiso 1 1 calc R . .
C120 C 0.8377(2) 0.61237(18) 0.0808(2) 0.0638(13) Uani 1 1 d . . .
H12A H 0.8617 0.5987 0.0646 0.077 Uiso 1 1 calc R . .
C121 C 0.85970(17) 0.63310(19) 0.1324(2) 0.0593(12) Uani 1 1 d . . .
H12B H 0.8988 0.6341 0.1510 0.071 Uiso 1 1 calc R . .
C122 C 0.82399(13) 0.65267(16) 0.15723(15) 0.0414(8) Uani 1 1 d . . .
H12C H 0.8395 0.6671 0.1922 0.050 Uiso 1 1 calc R . .
C123 C 0.74339(12) 0.64669(14) 0.22749(12) 0.0291(6) Uani 1 1 d . . .
C124 C 0.72168(15) 0.67192(17) 0.26290(14) 0.0423(8) Uani 1 1 d . . .
H12D H 0.6983 0.7069 0.2530 0.051 Uiso 1 1 calc R . .
C125 C 0.73465(18) 0.64542(18) 0.31263(15) 0.0519(10) Uani 1 1 d . . .
H12E H 0.7188 0.6615 0.3355 0.062 Uiso 1 1 calc R . .
C126 C 0.77122(17) 0.59490(18) 0.32815(14) 0.0499(10) Uani 1 1 d . . .
H12F H 0.7806 0.5776 0.3618 0.060 Uiso 1 1 calc R . .
C127 C 0.79385(17) 0.57009(17) 0.29386(15) 0.0475(9) Uani 1 1 d . . .
H12G H 0.8190 0.5367 0.3046 0.057 Uiso 1 1 calc R . .
C128 C 0.77887(14) 0.59529(15) 0.24305(13) 0.0367(7) Uani 1 1 d . . .
H12H H 0.7928 0.5774 0.2194 0.044 Uiso 1 1 calc R . .
C129 C 0.53503(12) 0.79044(12) 0.06794(12) 0.0254(6) Uani 1 1 d . . .
C130 C 0.54411(14) 0.82057(15) 0.02681(13) 0.0352(7) Uani 1 1 d . . .
H13A H 0.5808 0.8249 0.0282 0.042 Uiso 1 1 calc R . .
C131 C 0.49896(16) 0.84422(16) -0.01633(14) 0.0444(9) Uani 1 1 d . . .
H13B H 0.5053 0.8636 -0.0441 0.053 Uiso 1 1 calc R . .
C132 C 0.44468(15) 0.83894(15) -0.01787(14) 0.0440(9) Uani 1 1 d . . .
H13C H 0.4144 0.8554 -0.0466 0.053 Uiso 1 1 calc R . .
C133 C 0.43495(14) 0.80955(16) 0.02263(15) 0.0422(8) Uani 1 1 d . . .
H13D H 0.3981 0.8063 0.0212 0.051 Uiso 1 1 calc R . .
C134 C 0.47952(13) 0.78469(15) 0.06563(13) 0.0339(7) Uani 1 1 d . . .
H13E H 0.4727 0.7643 0.0928 0.041 Uiso 1 1 calc R . .
C135 C 0.57188(12) 0.76351(14) 0.17928(12) 0.0285(6) Uani 1 1 d . . .
C136 C 0.57897(15) 0.71259(15) 0.21355(14) 0.0388(8) Uani 1 1 d . . .
H13F H 0.5935 0.6750 0.2071 0.047 Uiso 1 1 calc R . .
C137 C 0.56408(17) 0.71868(18) 0.25761(15) 0.0504(10) Uani 1 1 d . . .
H13G H 0.5689 0.6850 0.2806 0.060 Uiso 1 1 calc R . .
C138 C 0.54235(16) 0.7739(2) 0.26735(16) 0.0521(10) Uani 1 1 d . . .
H13H H 0.5325 0.7775 0.2967 0.062 Uiso 1 1 calc R . .
C139 C 0.53514(15) 0.82425(19) 0.23341(15) 0.0473(9) Uani 1 1 d . . .
H13I H 0.5203 0.8616 0.2399 0.057 Uiso 1 1 calc R . .
C140 C 0.55006(13) 0.81896(16) 0.18994(13) 0.0356(7) Uani 1 1 d . . .
H14A H 0.5454 0.8531 0.1674 0.043 Uiso 1 1 calc R . .
C141 C 0.77823(12) 0.85518(14) 0.06672(12) 0.0288(6) Uani 1 1 d . . .
C142 C 0.78706(14) 0.89701(15) 0.03116(12) 0.0342(7) Uani 1 1 d . . .
H14B H 0.7682 0.9352 0.0240 0.041 Uiso 1 1 calc R . .
C143 C 0.82385(15) 0.88166(18) 0.00657(14) 0.0447(9) Uani 1 1 d . . .
H14C H 0.8288 0.9093 -0.0177 0.054 Uiso 1 1 calc R . .
C144 C 0.85319(19) 0.8258(2) 0.01772(19) 0.0613(12) Uani 1 1 d . . .
H14D H 0.8783 0.8161 0.0016 0.074 Uiso 1 1 calc R . .
C145 C 0.8448(2) 0.78473(19) 0.0530(2) 0.0656(13) Uani 1 1 d . . .
H14E H 0.8646 0.7471 0.0608 0.079 Uiso 1 1 calc R . .
C146 C 0.80718(16) 0.79891(16) 0.07720(16) 0.0460(9) Uani 1 1 d . . .
H14F H 0.8015 0.7704 0.1005 0.055 Uiso 1 1 calc R . .
C147 C 0.67738(12) 0.92478(12) 0.06015(11) 0.0247(6) Uani 1 1 d . . .
C148 C 0.65323(13) 0.91659(14) 0.00502(12) 0.0314(7) Uani 1 1 d . . .
H14G H 0.6687 0.8877 -0.0111 0.038 Uiso 1 1 calc R . .
C149 C 0.60607(14) 0.95156(15) -0.02594(13) 0.0392(8) Uani 1 1 d . . .
H14H H 0.5906 0.9465 -0.0628 0.047 Uiso 1 1 calc R . .
C150 C 0.58216(15) 0.99384(16) -0.00213(15) 0.0444(9) Uani 1 1 d . . .
H15D H 0.5510 1.0176 -0.0230 0.053 Uiso 1 1 calc R . .
C151 C 0.60476(15) 1.00074(16) 0.05271(15) 0.0452(9) Uani 1 1 d . . .
H15E H 0.5882 1.0284 0.0689 0.054 Uiso 1 1 calc R . .
C152 C 0.65228(14) 0.96623(15) 0.08362(13) 0.0366(7) Uani 1 1 d . . .
H15F H 0.6674 0.9710 0.1205 0.044 Uiso 1 1 calc R . .
C153 C 0.80738(13) 0.81171(14) 0.27820(12) 0.0324(7) Uani 1 1 d . . .
C154 C 0.84765(14) 0.78829(15) 0.26086(15) 0.0407(8) Uani 1 1 d . . .
H15G H 0.8483 0.8020 0.2286 0.049 Uiso 1 1 calc R . .
C155 C 0.88736(15) 0.74444(17) 0.29113(17) 0.0523(10) Uani 1 1 d . . .
H15H H 0.9149 0.7295 0.2796 0.063 Uiso 1 1 calc R . .
C156 C 0.88538(17) 0.72326(18) 0.33868(18) 0.0597(12) Uani 1 1 d . . .
H15I H 0.9115 0.6936 0.3589 0.072 Uiso 1 1 calc R . .
C157 C 0.84581(18) 0.7453(2) 0.35588(17) 0.0622(12) Uani 1 1 d . . .
H15J H 0.8449 0.7306 0.3877 0.075 Uiso 1 1 calc R . .
C158 C 0.80647(16) 0.78994(18) 0.32636(15) 0.0505(10) Uani 1 1 d . . .
H15K H 0.7797 0.8052 0.3386 0.061 Uiso 1 1 calc R . .
C159 C 0.72226(13) 0.90432(14) 0.27428(12) 0.0296(6) Uani 1 1 d . . .
C160 C 0.66415(15) 0.91334(17) 0.25513(14) 0.0432(8) Uani 1 1 d . . .
H16D H 0.6412 0.8971 0.2221 0.052 Uiso 1 1 calc R . .
C161 C 0.63970(18) 0.9466(2) 0.28497(17) 0.0565(11) Uani 1 1 d . . .
H16E H 0.6006 0.9525 0.2718 0.068 Uiso 1 1 calc R . .
C162 C 0.67329(19) 0.97032(18) 0.33372(17) 0.0559(11) Uani 1 1 d . . .
H16F H 0.6569 0.9921 0.3537 0.067 Uiso 1 1 calc R . .
C163 C 0.73124(18) 0.96216(18) 0.35329(15) 0.0530(10) Uani 1 1 d . . .
H16G H 0.7538 0.9787 0.3863 0.064 Uiso 1 1 calc R . .
C164 C 0.75591(14) 0.92961(16) 0.32401(13) 0.0394(8) Uani 1 1 d . . .
H16H H 0.7951 0.9244 0.3374 0.047 Uiso 1 1 calc R . .
F4 F 1.09184(12) 0.72959(13) 0.44403(10) 0.0744(7) Uani 1 1 d . . .
F3 F 1.08165(13) 0.75048(13) 0.35947(11) 0.0850(9) Uani 1 1 d . . .
F2 F 1.10194(15) 0.65336(14) 0.39200(12) 0.0996(11) Uani 1 1 d . . .
F1 F 1.01568(13) 0.6938(2) 0.37393(14) 0.1249(14) Uani 1 1 d . . .
B1 B 1.0725(2) 0.7070(2) 0.3924(2) 0.0536(12) Uani 1 1 d . . .
F11 F 0.46532(15) 0.96935(17) 0.34607(12) 0.1093(12) Uani 1 1 d . A .
F14 F 0.4592(3) 0.9414(4) 0.26563(17) 0.169(4) Uani 0.837(8) 1 d P A 1
F12 F 0.5225(4) 0.8940(4) 0.3378(3) 0.126(4) Uani 0.837(8) 1 d P A 1
F13 F 0.5327(2) 0.9909(2) 0.3214(3) 0.149(3) Uani 0.837(8) 1 d P A 1
F14A F 0.5024(6) 0.9789(7) 0.2773(5) 0.037(4) Uani 0.163(8) 1 d P A 2
F12A F 0.4576(7) 0.8980(7) 0.2943(10) 0.069(7) Uani 0.163(8) 1 d P A 2
F13A F 0.5429(12) 0.9174(19) 0.3419(13) 0.112(18) Uani 0.163(8) 1 d P A 2
B2 B 0.4933(2) 0.9457(2) 0.3175(2) 0.0545(12) Uani 1 1 d . . .
N2 N 0.38071(18) 0.7988(2) 0.13620(18) 0.0843(14) Uani 1 1 d D . .
C3S C 0.39661(17) 0.8486(3) 0.13867(17) 0.0680(14) Uani 1 1 d D . .
C4S C 0.4177(2) 0.9118(3) 0.1416(2) 0.0899(17) Uani 1 1 d D . .
H4S1 H 0.4507 0.9118 0.1328 0.135 Uiso 1 1 calc R . .
H4S2 H 0.4277 0.9277 0.1770 0.135 Uiso 1 1 calc R . .
H4S3 H 0.3889 0.9378 0.1168 0.135 Uiso 1 1 calc R . .
N4 N 0.7944(3) 0.6616(5) -0.0694(3) 0.129(4) Uani 0.775(8) 1 d PD B 3
C7S C 0.7124(3) 0.7300(4) -0.0632(4) 0.114(4) Uani 0.775(8) 1 d PD B 3
H7S1 H 0.7025 0.7128 -0.0353 0.171 Uiso 0.775(8) 1 calc PR B 3
H7S2 H 0.6798 0.7295 -0.0961 0.171 Uiso 0.775(8) 1 calc PR B 3
H7S3 H 0.7253 0.7723 -0.0544 0.171 Uiso 0.775(8) 1 calc PR B 3
C7SA C 0.7878(7) 0.7349(9) -0.0898(5) 0.051(5) Uani 0.225(8) 1 d PD B 4
H7S4 H 0.8228 0.7161 -0.0872 0.076 Uiso 0.225(8) 1 calc PR B 4
H7S5 H 0.7955 0.7731 -0.0698 0.076 Uiso 0.225(8) 1 calc PR B 4
H7S6 H 0.7650 0.7437 -0.1265 0.076 Uiso 0.225(8) 1 calc PR B 4
N4A N 0.7097(14) 0.6593(16) -0.0831(10) 0.177(18) Uani 0.225(8) 1 d PD B 4
C8S C 0.7577(3) 0.6925(4) -0.0688(2) 0.114(3) Uani 1 1 d D . .
C2BS C 0.530(2) 1.0590(13) 0.2103(14) 0.039(14) Uani 0.081(4) 1 d PD A 1
H2BA H 0.4912 1.0546 0.2065 0.058 Uiso 0.081(4) 1 calc PR A 1
H2BB H 0.5376 1.1021 0.2057 0.058 Uiso 0.081(4) 1 calc PR A 1
H2BC H 0.5546 1.0452 0.2451 0.058 Uiso 0.081(4) 1 calc PR A 1
N1AS N 0.5604(11) 0.9816(13) 0.1551(12) 0.007(6) Uani 0.081(4) 1 d PD A 1
C2S C 0.5420(5) 1.0747(3) 0.2056(4) 0.152(5) Uani 0.837(8) 1 d PD A 2
H2SA H 0.5797 1.0918 0.2195 0.227 Uiso 0.837(8) 1 calc PR A 2
H2SB H 0.5324 1.0605 0.2345 0.227 Uiso 0.837(8) 1 calc PR A 2
H2SC H 0.5156 1.1063 0.1858 0.227 Uiso 0.837(8) 1 calc PR A 2
N1 N 0.5377(3) 0.9856(3) 0.1417(3) 0.084(2) Uani 0.837(8) 1 d PD A 2
C1S C 0.5397(3) 1.0209(3) 0.1697(2) 0.0841(17) Uani 1 1 d D . .
Cl1 Cl -0.2291(4) 1.3103(5) 0.0789(4) 0.085(3) Uani 0.279(17) 1 d PD C 4
Cl2 Cl -0.1232(5) 1.2668(11) 0.0870(7) 0.113(5) Uani 0.279(17) 1 d PD C 4
C5S C -0.1587(4) 1.3091(19) 0.1170(10) 0.082(12) Uani 0.279(17) 1 d PD C 4
H5SA H -0.1441 1.3515 0.1228 0.099 Uiso 0.279(17) 1 calc PR C 4
H5SB H -0.1525 1.2909 0.1515 0.099 Uiso 0.279(17) 1 calc PR C 4
Cl2B Cl -0.1330(10) 1.2319(12) 0.1028(6) 0.118(9) Uani 0.215(17) 1 d PD D 5
Cl1B Cl -0.2356(9) 1.284(2) 0.0812(8) 0.177(12) Uani 0.215(17) 1 d PD D 5
C5SB C -0.1652(10) 1.2952(16) 0.1163(18) 0.23(5) Uani 0.215(17) 1 d PD D 5
H5SC H -0.1570 1.2979 0.1541 0.272 Uiso 0.215(17) 1 calc PR D 5
H5SD H -0.1526 1.3334 0.1050 0.272 Uiso 0.215(17) 1 calc PR D 5
N6S N -0.1602(7) 1.2614(9) 0.0481(6) 0.147(8) Uani 0.430(9) 1 d PD E 6
C6SB C -0.1630(8) 1.3317(8) 0.1192(7) 0.086(6) Uani 0.430(9) 1 d PD E 6
H6SA H -0.1868 1.3238 0.1385 0.128 Uiso 0.430(9) 1 calc PR E 6
H6SB H -0.1757 1.3689 0.0981 0.128 Uiso 0.430(9) 1 calc PR E 6
H6SC H -0.1246 1.3373 0.1439 0.128 Uiso 0.430(9) 1 calc PR E 6
C6S C -0.1657(7) 1.2827(8) 0.0869(9) 0.114(8) Uani 0.430(9) 1 d PD E 6

loop_
_atom_site_aniso_label
_atom_site_aniso_U_11
_atom_site_aniso_U_22
_atom_site_aniso_U_33
_atom_site_aniso_U_23
_atom_site_aniso_U_13
_atom_site_aniso_U_12
Ag1 0.02257(11) 0.01908(10) 0.02830(12) 0.00093(8) 0.00833(9) 0.00436(8)
Ag2 0.02279(11) 0.01995(11) 0.02823(12) 0.00051(8) 0.00724(9) -0.00445(8)
P1 0.0198(3) 0.0196(3) 0.0265(4) 0.0016(3) 0.0069(3) 0.0019(3)
P2 0.0206(3) 0.0184(3) 0.0284(4) 0.0001(3) 0.0074(3) 0.0020(3)
P3 0.0219(4) 0.0209(3) 0.0237(4) -0.0004(3) 0.0073(3) 0.0028(3)
P4 0.0237(4) 0.0216(4) 0.0248(4) 0.0003(3) 0.0085(3) 0.0046(3)
P5 0.0214(4) 0.0205(3) 0.0295(4) 0.0019(3) 0.0066(3) -0.0002(3)
P6 0.0202(3) 0.0182(3) 0.0278(4) 0.0003(3) 0.0071(3) -0.0012(3)
P7 0.0236(4) 0.0210(3) 0.0227(4) -0.0004(3) 0.0071(3) -0.0037(3)
P8 0.0222(4) 0.0259(4) 0.0236(4) 0.0012(3) 0.0067(3) -0.0058(3)
S1 0.0237(4) 0.0193(3) 0.0409(4) 0.0028(3) 0.0116(3) 0.0027(3)
S2 0.0204(3) 0.0212(3) 0.0385(4) 0.0019(3) 0.0081(3) 0.0033(3)
S3 0.0245(4) 0.0266(4) 0.0365(4) 0.0008(3) 0.0112(3) 0.0042(3)
S4 0.0292(4) 0.0219(3) 0.0355(4) -0.0007(3) 0.0115(3) 0.0026(3)
S5 0.0373(4) 0.0266(4) 0.0277(4) -0.0016(3) 0.0066(3) 0.0137(3)
S6 0.0338(4) 0.0324(4) 0.0265(4) 0.0048(3) 0.0109(3) 0.0145(3)
S7 0.0398(5) 0.0393(4) 0.0277(4) 0.0000(3) 0.0106(3) 0.0185(4)
S8 0.0318(4) 0.0291(4) 0.0265(4) 0.0041(3) 0.0116(3) 0.0099(3)
S11 0.0251(4) 0.0182(3) 0.0445(4) 0.0006(3) 0.0106(3) -0.0003(3)
S12 0.0222(3) 0.0199(3) 0.0348(4) -0.0021(3) 0.0074(3) -0.0028(3)
S13 0.0289(4) 0.0214(3) 0.0330(4) -0.0009(3) 0.0092(3) -0.0003(3)
S14 0.0252(4) 0.0267(4) 0.0352(4) -0.0031(3) 0.0082(3) -0.0018(3)
S15 0.0291(4) 0.0362(4) 0.0232(4) -0.0048(3) 0.0096(3) -0.0139(3)
S16 0.0301(4) 0.0299(4) 0.0236(4) 0.0001(3) 0.0075(3) -0.0117(3)
S17 0.0298(4) 0.0326(4) 0.0228(3) -0.0046(3) 0.0105(3) -0.0102(3)
S18 0.0313(4) 0.0314(4) 0.0232(3) -0.0042(3) 0.0111(3) -0.0110(3)
C1 0.0206(13) 0.0202(13) 0.0259(14) 0.0025(11) 0.0073(11) 0.0046(10)
C2 0.0221(14) 0.0211(14) 0.0265(14) 0.0020(11) 0.0071(11) 0.0048(11)
C3 0.0249(14) 0.0240(14) 0.0245(14) 0.0016(11) 0.0097(12) 0.0029(11)
C4 0.0258(14) 0.0222(14) 0.0235(14) 0.0002(11) 0.0092(12) 0.0031(11)
C5 0.0364(17) 0.0275(15) 0.0228(14) 0.0001(12) 0.0089(13) 0.0107(13)
C6 0.0266(15) 0.0300(15) 0.0233(14) 0.0004(12) 0.0065(12) 0.0103(12)
C7 0.051(2) 0.0279(17) 0.043(2) -0.0017(14) 0.0089(17) 0.0109(15)
C8 0.0326(18) 0.047(2) 0.0347(17) 0.0030(15) 0.0093(14) 0.0158(15)
C9 0.0197(13) 0.0212(13) 0.0279(14) 0.0024(11) 0.0061(11) 0.0045(10)
C10 0.0220(14) 0.0233(14) 0.0277(15) 0.0011(11) 0.0086(12) 0.0037(11)
C11 0.0303(16) 0.0235(14) 0.0264(15) 0.0030(11) 0.0093(12) 0.0068(12)
C12 0.0286(15) 0.0259(15) 0.0268(15) 0.0016(11) 0.0097(12) 0.0068(12)
C13 0.0301(16) 0.0274(15) 0.0332(16) 0.0044(12) 0.0138(13) 0.0089(12)
C15 0.042(2) 0.0401(19) 0.047(2) 0.0012(16) 0.0227(16) 0.0138(15)
C14 0.0253(15) 0.0229(14) 0.0346(16) 0.0036(12) 0.0123(13) 0.0047(11)
C16 0.0341(17) 0.0333(17) 0.0337(17) 0.0020(13) 0.0098(14) 0.0044(13)
C101 0.0238(14) 0.0233(14) 0.0299(15) -0.0013(11) 0.0090(12) -0.0051(11)
C102 0.0216(14) 0.0210(13) 0.0251(14) -0.0006(11) 0.0069(11) -0.0044(10)
C103 0.0268(15) 0.0259(15) 0.0256(14) -0.0014(11) 0.0109(12) -0.0044(11)
C104 0.0266(15) 0.0241(14) 0.0234(14) -0.0038(11) 0.0100(12) -0.0057(11)
C105 0.0267(15) 0.0258(15) 0.0262(15) -0.0045(11) 0.0095(12) -0.0063(11)
C106 0.0270(15) 0.0259(15) 0.0326(16) -0.0048(12) 0.0119(13) -0.0070(12)
C107 0.0301(17) 0.047(2) 0.0320(17) -0.0057(14) 0.0065(14) -0.0120(14)
C108 0.0350(18) 0.0415(19) 0.0397(18) -0.0015(15) 0.0192(15) -0.0132(14)
C109 0.0248(14) 0.0185(13) 0.0280(15) -0.0017(11) 0.0104(12) -0.0035(11)
C110 0.0233(14) 0.0195(13) 0.0280(15) 0.0004(11) 0.0099(12) -0.0027(11)
C111 0.0252(14) 0.0193(13) 0.0256(14) 0.0010(11) 0.0096(12) -0.0010(11)
C112 0.0243(14) 0.0216(13) 0.0195(13) -0.0002(10) 0.0062(11) -0.0014(11)
C113 0.0335(16) 0.0258(15) 0.0247(15) -0.0023(12) 0.0062(13) -0.0114(12)
C114 0.0386(17) 0.0230(14) 0.0250(15) -0.0023(11) 0.0083(13) -0.0088(12)
C115 0.0352(19) 0.044(2) 0.046(2) -0.0055(16) 0.0027(16) -0.0159(16)
C116 0.052(2) 0.0238(16) 0.044(2) -0.0014(14) 0.0095(17) -0.0046(15)
C17 0.0269(15) 0.0198(14) 0.0268(15) 0.0018(11) 0.0054(12) 0.0052(11)
C18 0.0317(17) 0.0367(17) 0.0321(17) -0.0011(13) 0.0098(14) 0.0000(13)
C19 0.045(2) 0.048(2) 0.0322(17) 0.0011(15) 0.0150(16) 0.0055(16)
C20 0.054(2) 0.0394(19) 0.0280(17) -0.0024(14) 0.0030(16) 0.0102(16)
C21 0.0331(18) 0.0338(18) 0.0385(18) -0.0029(14) 0.0009(15) 0.0007(14)
C22 0.0284(16) 0.0278(16) 0.0388(17) -0.0012(13) 0.0094(14) -0.0005(12)
C23 0.0190(14) 0.0303(15) 0.0300(15) 0.0078(12) 0.0089(12) 0.0035(11)
C24 0.0239(15) 0.0289(16) 0.0402(18) 0.0071(13) 0.0071(13) 0.0004(12)
C25 0.0303(17) 0.0402(19) 0.050(2) 0.0155(16) 0.0085(16) -0.0060(14)
C26 0.0294(18) 0.063(2) 0.050(2) 0.0259(19) 0.0154(16) -0.0002(16)
C27 0.0336(18) 0.064(2) 0.041(2) 0.0125(17) 0.0177(16) 0.0098(17)
C28 0.0255(15) 0.0377(18) 0.0367(17) 0.0054(14) 0.0100(13) 0.0037(13)
C29 0.0235(14) 0.0237(14) 0.0331(16) 0.0029(12) 0.0083(12) 0.0038(11)
C30 0.0426(18) 0.0248(16) 0.0368(17) 0.0033(13) 0.0183(15) 0.0043(13)
C31 0.065(2) 0.0360(19) 0.049(2) 0.0026(16) 0.0331(19) 0.0107(17)
C32 0.070(3) 0.046(2) 0.060(2) 0.0207(19) 0.042(2) 0.012(2)
C33 0.055(2) 0.0309(18) 0.059(2) 0.0105(16) 0.0269(19) -0.0026(16)
C34 0.0397(18) 0.0277(16) 0.0404(18) 0.0020(14) 0.0141(15) -0.0012(14)
C35 0.0305(16) 0.0178(14) 0.0319(16) 0.0019(11) 0.0048(13) 0.0035(11)
C36 0.0341(18) 0.0335(18) 0.044(2) 0.0012(14) 0.0068(15) -0.0068(14)
C37 0.040(2) 0.046(2) 0.059(3) 0.0077(19) -0.0061(19) -0.0134(17)
C38 0.063(3) 0.0321(19) 0.042(2) 0.0045(16) -0.0170(19) -0.0092(18)
C39 0.088(3) 0.0306(19) 0.0314(19) -0.0030(15) 0.005(2) 0.0092(19)
C40 0.050(2) 0.0319(17) 0.0356(18) 0.0003(14) 0.0097(16) 0.0129(15)
C41 0.0235(15) 0.0240(15) 0.0378(17) -0.0022(12) 0.0024(13) 0.0065(12)
C42 0.0347(18) 0.046(2) 0.0398(19) -0.0137(16) -0.0018(15) 0.0098(15)
C43 0.047(2) 0.060(3) 0.061(3) -0.032(2) -0.017(2) 0.015(2)
C44 0.036(2) 0.042(2) 0.124(5) -0.023(3) -0.009(3) -0.0043(19)
C45 0.040(2) 0.046(2) 0.113(4) 0.008(3) 0.012(3) -0.0143(19)
C46 0.0298(18) 0.0368(19) 0.068(3) 0.0102(17) 0.0074(17) -0.0038(15)
C47 0.0295(16) 0.0350(17) 0.0327(16) 0.0076(13) 0.0152(13) 0.0096(13)
C48 0.041(2) 0.0385(19) 0.060(2) 0.0106(17) 0.0272(18) 0.0055(15)
C49 0.048(2) 0.071(3) 0.094(4) 0.030(3) 0.041(2) 0.005(2)
C50 0.061(3) 0.098(4) 0.079(3) 0.037(3) 0.050(3) 0.030(3)
C51 0.064(3) 0.082(3) 0.049(2) 0.011(2) 0.036(2) 0.035(2)
C52 0.048(2) 0.049(2) 0.0395(19) 0.0014(16) 0.0196(17) 0.0165(17)
C53 0.0285(15) 0.0307(16) 0.0302(15) 0.0040(12) 0.0143(13) 0.0065(12)
C54 0.049(2) 0.0352(18) 0.052(2) -0.0047(16) 0.0276(18) 0.0022(15)
C55 0.060(3) 0.058(3) 0.058(2) -0.005(2) 0.039(2) 0.008(2)
C56 0.052(2) 0.064(3) 0.061(3) 0.018(2) 0.038(2) 0.011(2)
C57 0.053(2) 0.0368(19) 0.063(2) 0.0132(17) 0.036(2) 0.0057(16)
C58 0.0396(19) 0.0337(17) 0.047(2) 0.0051(15) 0.0237(16) 0.0060(14)
C59 0.0252(15) 0.0258(15) 0.0303(16) -0.0050(12) 0.0059(12) 0.0033(12)
C60 0.0352(19) 0.061(2) 0.0349(19) -0.0073(16) 0.0089(15) 0.0023(17)
C61 0.040(2) 0.077(3) 0.037(2) -0.022(2) 0.0013(17) 0.004(2)
C62 0.0340(19) 0.043(2) 0.064(3) -0.0213(19) 0.0002(18) 0.0016(16)
C63 0.0344(19) 0.0325(18) 0.064(3) 0.0031(17) 0.0082(17) 0.0005(14)
C64 0.0284(16) 0.0284(16) 0.0437(19) 0.0031(14) 0.0054(14) 0.0034(13)
C117 0.0277(15) 0.0212(14) 0.0407(17) 0.0043(12) 0.0153(13) 0.0013(11)
C118 0.042(2) 0.0420(19) 0.045(2) -0.0044(16) 0.0215(16) -0.0118(15)
C119 0.079(3) 0.050(2) 0.065(3) -0.010(2) 0.048(2) -0.013(2)
C120 0.080(3) 0.043(2) 0.101(4) 0.005(2) 0.071(3) 0.007(2)
C121 0.040(2) 0.054(2) 0.094(3) 0.020(2) 0.038(2) 0.0119(18)
C122 0.0277(17) 0.0408(19) 0.053(2) 0.0080(16) 0.0128(15) 0.0018(14)
C123 0.0272(15) 0.0244(15) 0.0310(16) 0.0000(12) 0.0060(13) -0.0029(12)
C124 0.046(2) 0.040(2) 0.0399(19) 0.0027(15) 0.0158(16) 0.0065(16)
C125 0.066(3) 0.052(2) 0.042(2) 0.0042(17) 0.0245(19) 0.006(2)
C126 0.061(2) 0.045(2) 0.0335(19) 0.0100(16) 0.0072(18) -0.0104(18)
C127 0.056(2) 0.0348(19) 0.046(2) 0.0162(16) 0.0126(18) 0.0075(16)
C128 0.0391(18) 0.0309(17) 0.0374(18) 0.0055(14) 0.0116(15) 0.0009(14)
C129 0.0246(14) 0.0178(13) 0.0294(15) -0.0017(11) 0.0055(12) -0.0007(11)
C130 0.0336(17) 0.0345(17) 0.0350(17) 0.0024(14) 0.0106(14) -0.0040(13)
C131 0.054(2) 0.0366(19) 0.0346(18) 0.0089(15) 0.0084(16) -0.0027(16)
C132 0.044(2) 0.0273(17) 0.042(2) 0.0012(14) -0.0049(16) 0.0017(14)
C133 0.0259(17) 0.0411(19) 0.050(2) 0.0008(16) 0.0044(15) 0.0003(14)
C134 0.0255(16) 0.0342(17) 0.0381(18) 0.0047(13) 0.0080(14) -0.0002(13)
C135 0.0210(14) 0.0311(16) 0.0324(16) -0.0032(12) 0.0093(12) -0.0036(12)
C136 0.049(2) 0.0318(17) 0.0412(19) -0.0028(14) 0.0234(16) -0.0088(15)
C137 0.064(3) 0.050(2) 0.043(2) -0.0027(17) 0.0275(19) -0.0190(19)
C138 0.049(2) 0.071(3) 0.049(2) -0.016(2) 0.0321(19) -0.016(2)
C139 0.0358(19) 0.057(2) 0.050(2) -0.0128(18) 0.0181(17) 0.0057(17)
C140 0.0278(16) 0.0365(18) 0.0396(18) -0.0029(14) 0.0100(14) 0.0047(13)
C141 0.0290(15) 0.0271(15) 0.0301(15) -0.0041(12) 0.0112(13) -0.0046(12)
C142 0.0380(18) 0.0325(17) 0.0344(17) 0.0005(13) 0.0164(14) -0.0045(14)
C143 0.049(2) 0.050(2) 0.044(2) -0.0056(16) 0.0276(17) -0.0142(17)
C144 0.066(3) 0.055(3) 0.087(3) -0.010(2) 0.056(3) -0.009(2)
C145 0.072(3) 0.043(2) 0.110(4) 0.008(2) 0.067(3) 0.014(2)
C146 0.055(2) 0.0318(18) 0.065(3) 0.0094(16) 0.038(2) 0.0030(16)
C147 0.0242(14) 0.0187(13) 0.0283(15) -0.0001(11) 0.0069(12) -0.0039(11)
C148 0.0336(17) 0.0280(16) 0.0296(16) -0.0013(12) 0.0091(13) -0.0024(13)
C149 0.0411(19) 0.0360(18) 0.0287(16) 0.0048(14) 0.0007(14) -0.0065(14)
C150 0.0389(19) 0.0341(18) 0.049(2) 0.0079(16) 0.0048(16) 0.0052(15)
C151 0.048(2) 0.0351(19) 0.050(2) 0.0003(16) 0.0159(18) 0.0134(16)
C152 0.0425(19) 0.0336(17) 0.0306(16) -0.0049(13) 0.0106(14) 0.0038(14)
C153 0.0275(16) 0.0285(15) 0.0327(16) 0.0064(13) 0.0023(13) -0.0065(12)
C154 0.0301(17) 0.0355(18) 0.048(2) 0.0023(15) 0.0062(15) -0.0045(14)
C155 0.0323(19) 0.039(2) 0.071(3) -0.0018(19) 0.0041(18) -0.0039(15)
C156 0.039(2) 0.040(2) 0.069(3) 0.017(2) -0.014(2) -0.0024(17)
C157 0.051(2) 0.068(3) 0.049(2) 0.030(2) -0.001(2) -0.002(2)
C158 0.045(2) 0.059(2) 0.043(2) 0.0199(18) 0.0123(17) -0.0033(18)
C159 0.0305(16) 0.0311(16) 0.0296(16) -0.0024(12) 0.0141(13) -0.0088(12)
C160 0.0362(19) 0.050(2) 0.044(2) -0.0102(16) 0.0164(16) -0.0039(16)
C161 0.047(2) 0.064(3) 0.068(3) -0.009(2) 0.033(2) 0.003(2)
C162 0.073(3) 0.045(2) 0.069(3) -0.015(2) 0.049(2) -0.012(2)
C163 0.070(3) 0.055(2) 0.043(2) -0.0209(18) 0.032(2) -0.029(2)
C164 0.0355(18) 0.050(2) 0.0331(17) -0.0086(15) 0.0132(14) -0.0170(15)
F4 0.0873(19) 0.0792(18) 0.0630(16) -0.0068(14) 0.0358(15) -0.0014(15)
F3 0.109(2) 0.0716(18) 0.0701(18) 0.0292(15) 0.0300(17) 0.0165(16)
F2 0.165(3) 0.0735(19) 0.102(2) 0.0328(17) 0.098(2) 0.051(2)
F1 0.068(2) 0.206(4) 0.101(3) -0.041(3) 0.0330(19) -0.035(2)
B1 0.059(3) 0.052(3) 0.061(3) 0.006(2) 0.035(3) 0.015(2)
F11 0.121(3) 0.142(3) 0.086(2) -0.006(2) 0.064(2) 0.045(2)
F14 0.178(6) 0.228(8) 0.054(3) -0.037(4) -0.008(3) 0.121(6)
F12 0.230(10) 0.086(3) 0.077(4) 0.032(3) 0.077(6) 0.080(5)
F13 0.111(4) 0.118(4) 0.246(9) 0.053(5) 0.101(5) 0.023(3)
F14A 0.036(8) 0.060(9) 0.013(6) 0.026(5) 0.005(5) 0.014(6)
F12A 0.038(9) 0.050(10) 0.136(19) -0.032(10) 0.050(11) -0.030(7)
F13A 0.062(13) 0.23(5) 0.036(10) 0.01(2) 0.015(10) 0.11(2)
B2 0.060(3) 0.056(3) 0.052(3) -0.001(2) 0.026(2) 0.012(2)
N2 0.056(3) 0.121(4) 0.073(3) -0.004(3) 0.021(2) -0.016(3)
C3S 0.027(2) 0.127(5) 0.045(2) -0.001(3) 0.0092(18) 0.008(3)
C4S 0.051(3) 0.100(4) 0.097(4) 0.002(3) 0.004(3) 0.014(3)
N4 0.055(4) 0.252(11) 0.078(4) -0.062(6) 0.023(3) 0.003(5)
C7S 0.071(5) 0.147(9) 0.116(7) 0.045(6) 0.027(5) 0.044(5)
C7SA 0.070(12) 0.069(13) 0.011(7) -0.008(7) 0.013(7) -0.023(10)
N4A 0.24(3) 0.25(4) 0.106(18) -0.12(2) 0.14(2) -0.19(3)
C8S 0.081(5) 0.190(8) 0.057(3) 0.012(4) 0.010(3) -0.037(5)
C2BS 0.13(4) 0.000(15) 0.001(14) 0.017(11) 0.036(19) -0.01(2)
N1AS 0.000(12) 0.000(11) 0.018(16) 0.001(10) -0.002(11) 0.014(9)
C2S 0.330(15) 0.057(5) 0.158(8) 0.065(5) 0.192(10) 0.111(7)
N1 0.096(6) 0.095(5) 0.055(4) 0.001(3) 0.022(4) -0.021(4)
C1S 0.081(4) 0.114(5) 0.054(3) 0.008(3) 0.022(3) -0.017(4)
Cl1 0.078(5) 0.116(6) 0.053(3) 0.019(3) 0.018(3) 0.059(4)
Cl2 0.103(6) 0.133(11) 0.129(9) -0.049(8) 0.074(6) -0.006(6)
C5S 0.051(11) 0.10(2) 0.085(18) -0.080(19) 0.011(11) 0.028(12)
Cl2B 0.129(12) 0.119(12) 0.088(7) -0.033(7) 0.022(6) 0.062(10)
Cl1B 0.187(17) 0.27(3) 0.093(9) 0.006(13) 0.080(10) 0.079(16)
C5SB 0.34(9) 0.10(3) 0.08(3) -0.07(2) -0.10(4) 0.14(4)
N6S 0.095(11) 0.23(2) 0.100(12) -0.063(13) 0.017(10) 0.020(11)
C6SB 0.116(14) 0.065(12) 0.085(11) -0.017(8) 0.049(10) 0.024(9)
C6S 0.077(12) 0.079(10) 0.142(18) -0.045(11) -0.008(11) 0.035(8)

loop_
_atom_type_symbol
_atom_type_description
_atom_type_scat_dispersion_real
_atom_type_scat_dispersion_imag
_atom_type_scat_source
C C 0.0033 0.0016 'International Tables Vol C Tables 4.2.6.8 and 6.1.1.4'
H H 0.0000 0.0000 'International Tables Vol C Tables 4.2.6.8 and 6.1.1.4'
B B 0.0013 0.0007 'International Tables Vol C Tables 4.2.6.8 and 6.1.1.4'
F F 0.0171 0.0103 'International Tables Vol C Tables 4.2.6.8 and 6.1.1.4'
P P 0.1023 0.0942 'International Tables Vol C Tables 4.2.6.8 and 6.1.1.4'
S S 0.1246 0.1234 'International Tables Vol C Tables 4.2.6.8 and 6.1.1.4'
Ag Ag -0.8971 1.1015 'International Tables Vol C Tables 4.2.6.8 and 6.1.1.4'
N N 0.0061 0.0033 'International Tables Vol C Tables 4.2.6.8 and 6.1.1.4'
Cl Cl 0.1484 0.1585 'International Tables Vol C Tables 4.2.6.8 and 6.1.1.4'

loop_
_geom_angle_atom_site_label_1
_geom_angle_atom_site_label_2
_geom_angle_atom_site_label_3
_geom_angle
_geom_angle_site_symmetry_1
_geom_angle_site_symmetry_3
_geom_angle_publ_flag
P3 Ag1 P2 120.85(3) . . ?
P3 Ag1 P1 138.82(3) . . ?
P2 Ag1 P1 84.65(2) . . ?
P3 Ag1 P4 84.61(3) . . ?
P2 Ag1 P4 117.40(4) . . ?
P1 Ag1 P4 113.48(3) . . ?
P6 Ag2 P7 127.27(3) . . ?
P6 Ag2 P8 124.88(3) . . ?
P7 Ag2 P8 86.06(3) . . ?
P6 Ag2 P5 85.24(3) . . ?
P7 Ag2 P5 124.36(3) . . ?
P8 Ag2 P5 112.67(3) . . ?
C17 P1 C1 102.44(13) . . ?
C17 P1 C23 106.89(14) . . ?
C1 P1 C23 102.64(13) . . ?
C17 P1 Ag1 113.58(9) . . ?
C1 P1 Ag1 103.42(9) . . ?
C23 P1 Ag1 124.86(10) . . ?
C29 P2 C35 102.87(14) . . ?
C29 P2 C2 104.89(13) . . ?
C35 P2 C2 104.07(13) . . ?
C29 P2 Ag1 115.27(10) . . ?
C35 P2 Ag1 123.57(11) . . ?
C2 P2 Ag1 104.30(9) . . ?
C47 P3 C41 107.29(15) . . ?
C47 P3 C9 101.13(13) . . ?
C41 P3 C9 102.20(14) . . ?
C47 P3 Ag1 124.95(11) . . ?
C41 P3 Ag1 113.98(10) . . ?
C9 P3 Ag1 103.90(9) . . ?
C53 P4 C10 103.42(13) . . ?
C53 P4 C59 106.78(14) . . ?
C10 P4 C59 102.39(13) . . ?
C53 P4 Ag1 121.59(10) . . ?
C10 P4 Ag1 104.27(9) . . ?
C59 P4 Ag1 115.82(11) . . ?
C117 P5 C110 105.56(13) . . ?
C117 P5 C123 105.67(14) . . ?
C110 P5 C123 101.47(13) . . ?
C117 P5 Ag2 119.41(9) . . ?
C110 P5 Ag2 101.98(9) . . ?
C123 P5 Ag2 120.12(10) . . ?
C129 P6 C135 103.29(14) . . ?
C129 P6 C109 105.46(13) . . ?
C135 P6 C109 103.36(13) . . ?
C129 P6 Ag2 126.51(10) . . ?
C135 P6 Ag2 113.37(10) . . ?
C109 P6 Ag2 102.43(9) . . ?
C141 P7 C147 106.17(14) . . ?
C141 P7 C102 102.16(13) . . ?
C147 P7 C102 104.76(13) . . ?
C141 P7 Ag2 126.87(10) . . ?
C147 P7 Ag2 111.42(9) . . ?
C102 P7 Ag2 102.95(9) . . ?
C101 P8 C159 104.06(13) . . ?
C101 P8 C153 103.34(14) . . ?
C159 P8 C153 106.17(15) . . ?
C101 P8 Ag2 102.85(9) . . ?
C159 P8 Ag2 128.24(10) . . ?
C153 P8 Ag2 109.44(11) . . ?
C3 S1 C1 95.77(13) . . ?
C2 S2 C3 95.63(13) . . ?
C6 S3 C4 95.94(14) . . ?
C4 S4 C5 95.64(14) . . ?
C11 S5 C9 94.43(13) . . ?
C11 S6 C10 93.98(13) . . ?
C12 S7 C13 95.34(14) . . ?
C12 S8 C14 95.18(14) . . ?
C111 S11 C110 95.57(13) . . ?
C109 S12 C111 95.26(13) . . ?
C112 S13 C114 96.18(14) . . ?
C112 S14 C113 95.82(14) . . ?
C101 S15 C103 94.77(13) . . ?
C102 S16 C103 94.62(13) . . ?
C104 S17 C105 95.44(13) . . ?
C104 S18 C106 95.48(14) . . ?
C2 C1 S1 117.1(2) . . ?
C2 C1 P1 124.3(2) . . ?
S1 C1 P1 118.58(15) . . ?
C1 C2 S2 117.2(2) . . ?
C1 C2 P2 122.9(2) . . ?
S2 C2 P2 119.93(16) . . ?
C4 C3 S1 123.5(2) . . ?
C4 C3 S2 122.7(2) . . ?
S1 C3 S2 113.84(15) . . ?
C3 C4 S3 122.5(2) . . ?
C3 C4 S4 123.8(2) . . ?
S3 C4 S4 113.66(15) . . ?
C6 C5 C7 127.5(3) . . ?
C6 C5 S4 116.9(2) . . ?
C7 C5 S4 115.6(2) . . ?
C5 C6 C8 127.2(3) . . ?
C5 C6 S3 117.7(2) . . ?
C8 C6 S3 115.0(2) . . ?
C10 C9 S5 116.5(2) . . ?
C10 C9 P3 124.4(2) . . ?
S5 C9 P3 119.03(16) . . ?
C9 C10 S6 116.9(2) . . ?
C9 C10 P4 122.8(2) . . ?
S6 C10 P4 120.39(16) . . ?
C12 C11 S5 121.8(2) . . ?
C12 C11 S6 125.1(2) . . ?
S5 C11 S6 113.10(15) . . ?
C11 C12 S8 125.0(2) . . ?
C11 C12 S7 121.5(2) . . ?
S8 C12 S7 113.56(16) . . ?
C14 C13 C15 128.3(3) . . ?
C14 C13 S7 117.0(2) . . ?
C15 C13 S7 114.7(2) . . ?
C13 C14 C16 126.5(3) . . ?
C13 C14 S8 117.0(2) . . ?
C16 C14 S8 116.4(2) . . ?
C102 C101 S15 117.3(2) . . ?
C102 C101 P8 124.2(2) . . ?
S15 C101 P8 118.52(16) . . ?
C101 C102 S16 116.5(2) . . ?
C101 C102 P7 123.8(2) . . ?
S16 C102 P7 119.63(15) . . ?
C104 C103 S15 122.6(2) . . ?
C104 C103 S16 124.0(2) . . ?
S15 C103 S16 113.46(15) . . ?
C103 C104 S18 123.3(2) . . ?
C103 C104 S17 122.4(2) . . ?
S18 C104 S17 114.27(15) . . ?
C106 C105 C107 127.1(3) . . ?
C106 C105 S17 117.0(2) . . ?
C107 C105 S17 115.8(2) . . ?
C105 C106 C108 127.7(3) . . ?
C105 C106 S18 117.4(2) . . ?
C108 C106 S18 114.8(2) . . ?
C110 C109 S12 117.7(2) . . ?
C110 C109 P6 123.6(2) . . ?
S12 C109 P6 118.51(16) . . ?
C109 C110 S11 116.9(2) . . ?
C109 C110 P5 123.6(2) . . ?
S11 C110 P5 119.18(15) . . ?
C112 C111 S11 123.0(2) . . ?
C112 C111 S12 122.7(2) . . ?
S11 C111 S12 114.37(15) . . ?
C111 C112 S14 122.9(2) . . ?
C111 C112 S13 123.3(2) . . ?
S14 C112 S13 113.79(15) . . ?
C114 C113 C115 127.1(3) . . ?
C114 C113 S14 117.4(2) . . ?
C115 C113 S14 115.6(2) . . ?
C113 C114 C116 127.3(3) . . ?
C113 C114 S13 116.8(2) . . ?
C116 C114 S13 115.9(2) . . ?
C22 C17 C18 118.7(3) . . ?
C22 C17 P1 122.7(2) . . ?
C18 C17 P1 117.9(2) . . ?
C19 C18 C17 120.2(3) . . ?
C20 C19 C18 120.3(3) . . ?
C21 C20 C19 120.4(3) . . ?
C20 C21 C22 120.1(3) . . ?
C17 C22 C21 120.2(3) . . ?
C28 C23 C24 119.2(3) . . ?
C28 C23 P1 116.6(2) . . ?
C24 C23 P1 124.2(2) . . ?
C25 C24 C23 120.1(3) . . ?
C24 C25 C26 120.4(3) . . ?
C27 C26 C25 120.0(3) . . ?
C26 C27 C28 120.2(3) . . ?
C23 C28 C27 120.2(3) . . ?
C30 C29 C34 118.3(3) . . ?
C30 C29 P2 123.4(2) . . ?
C34 C29 P2 118.1(2) . . ?
C31 C30 C29 120.3(3) . . ?
C32 C31 C30 120.4(3) . . ?
C31 C32 C33 120.3(3) . . ?
C34 C33 C32 119.6(3) . . ?
C33 C34 C29 121.0(3) . . ?
C36 C35 C40 119.0(3) . . ?
C36 C35 P2 122.5(3) . . ?
C40 C35 P2 118.5(2) . . ?
C37 C36 C35 120.3(4) . . ?
C38 C37 C36 120.2(4) . . ?
C37 C38 C39 120.5(3) . . ?
C38 C39 C40 119.8(4) . . ?
C39 C40 C35 120.3(4) . . ?
C42 C41 C46 119.2(3) . . ?
C42 C41 P3 122.3(3) . . ?
C46 C41 P3 118.0(3) . . ?
C41 C42 C43 119.7(4) . . ?
C44 C43 C42 119.5(4) . . ?
C43 C44 C45 121.3(4) . . ?
C44 C45 C46 119.3(5) . . ?
C45 C46 C41 121.0(4) . . ?
C52 C47 C48 118.6(3) . . ?
C52 C47 P3 125.2(3) . . ?
C48 C47 P3 116.0(2) . . ?
C49 C48 C47 120.6(4) . . ?
C50 C49 C48 120.0(4) . . ?
C51 C50 C49 120.3(4) . . ?
C50 C51 C52 120.2(4) . . ?
C47 C52 C51 120.2(4) . . ?
C54 C53 C58 119.2(3) . . ?
C54 C53 P4 118.3(2) . . ?
C58 C53 P4 122.2(2) . . ?
C53 C54 C55 119.8(3) . . ?
C56 C55 C54 121.0(4) . . ?
C55 C56 C57 119.5(3) . . ?
C58 C57 C56 120.2(3) . . ?
C57 C58 C53 120.2(3) . . ?
C60 C59 C64 119.3(3) . . ?
C60 C59 P4 124.5(3) . . ?
C64 C59 P4 116.1(2) . . ?
C59 C60 C61 120.0(4) . . ?
C62 C61 C60 120.2(4) . . ?
C61 C62 C63 120.4(3) . . ?
C62 C63 C64 119.5(4) . . ?
C59 C64 C63 120.4(3) . . ?
C122 C117 C118 118.2(3) . . ?
C122 C117 P5 119.5(3) . . ?
C118 C117 P5 121.9(2) . . ?
C119 C118 C117 120.7(4) . . ?
C120 C119 C118 120.4(4) . . ?
C121 C120 C119 119.5(4) . . ?
C120 C121 C122 120.5(4) . . ?
C117 C122 C121 120.6(4) . . ?
C128 C123 C124 119.0(3) . . ?
C128 C123 P5 124.5(2) . . ?
C124 C123 P5 116.4(2) . . ?
C125 C124 C123 120.6(3) . . ?
C126 C125 C124 119.7(4) . . ?
C127 C126 C125 120.3(3) . . ?
C126 C127 C128 119.8(3) . . ?
C123 C128 C127 120.5(3) . . ?
C130 C129 C134 119.2(3) . . ?
C130 C129 P6 118.5(2) . . ?
C134 C129 P6 122.3(2) . . ?
C131 C130 C129 120.6(3) . . ?
C132 C131 C130 119.7(3) . . ?
C133 C132 C131 120.5(3) . . ?
C132 C133 C134 120.6(3) . . ?
C133 C134 C129 119.5(3) . . ?
C140 C135 C136 119.0(3) . . ?
C140 C135 P6 118.4(2) . . ?
C136 C135 P6 122.4(2) . . ?
C137 C136 C135 119.4(3) . . ?
C138 C137 C136 120.7(4) . . ?
C137 C138 C139 120.0(3) . . ?
C140 C139 C138 119.9(3) . . ?
C139 C140 C135 121.0(3) . . ?
C146 C141 C142 118.8(3) . . ?
C146 C141 P7 118.0(2) . . ?
C142 C141 P7 123.1(2) . . ?
C143 C142 C141 120.2(3) . . ?
C144 C143 C142 120.7(3) . . ?
C145 C144 C143 119.2(4) . . ?
C144 C145 C146 120.8(4) . . ?
C141 C146 C145 120.3(3) . . ?
C152 C147 C148 119.0(3) . . ?
C152 C147 P7 118.6(2) . . ?
C148 C147 P7 121.6(2) . . ?
C149 C148 C147 120.2(3) . . ?
C150 C149 C148 120.2(3) . . ?
C151 C150 C149 119.9(3) . . ?
C150 C151 C152 119.9(3) . . ?
C147 C152 C151 120.8(3) . . ?
C154 C153 C158 118.9(3) . . ?
C154 C153 P8 118.9(3) . . ?
C158 C153 P8 121.3(3) . . ?
C153 C154 C155 120.7(4) . . ?
C156 C155 C154 119.3(4) . . ?
C157 C156 C155 120.6(4) . . ?
C156 C157 C158 120.6(4) . . ?
C157 C158 C153 119.8(4) . . ?
C160 C159 C164 118.6(3) . . ?
C160 C159 P8 117.2(2) . . ?
C164 C159 P8 124.2(2) . . ?
C159 C160 C161 120.6(3) . . ?
C162 C161 C160 119.9(4) . . ?
C161 C162 C163 120.3(4) . . ?
C162 C163 C164 120.3(3) . . ?
C163 C164 C159 120.3(3) . . ?
F1 B1 F3 108.8(4) . . ?
F1 B1 F2 109.4(4) . . ?
F3 B1 F2 109.1(4) . . ?
F1 B1 F4 110.9(4) . . ?
F3 B1 F4 110.0(4) . . ?
F2 B1 F4 108.6(4) . . ?
F12 B2 F13A 31(2) . . ?
F12 B2 F11 114.4(5) . . ?
F13A B2 F11 120.1(14) . . ?
F12 B2 F14 114.3(6) . . ?
F13A B2 F14 126.8(15) . . ?
F11 B2 F14 111.1(5) . . ?
F12 B2 F12A 74.8(10) . . ?
F13A B2 F12A 103(2) . . ?
F11 B2 F12A 98.0(8) . . ?
F14 B2 F12A 54.0(9) . . ?
F12 B2 F13 106.1(6) . . ?
F13A B2 F13 76(2) . . ?
F11 B2 F13 103.3(5) . . ?
F14 B2 F13 106.6(6) . . ?
F12A B2 F13 155.8(10) . . ?
F12 B2 F14A 120.7(7) . . ?
F13A B2 F14A 101.9(17) . . ?
F11 B2 F14A 123.3(7) . . ?
F14 B2 F14A 56.6(6) . . ?
F12A B2 F14A 107.8(11) . . ?
F13 B2 F14A 50.3(6) . . ?
N2 C3S C4S 178.9(6) . . ?
N4 C8S N4A 110.7(19) . . ?
N4 C8S C7SA 78.0(10) . . ?
N4A C8S C7SA 141.9(14) . . ?
N4 C8S C7S 175.0(8) . . ?
N4A C8S C7S 69.4(16) . . ?
C7SA C8S C7S 105.1(11) . . ?
N1 C1S N1AS 29.1(13) . . ?
N1 C1S C2BS 163.9(17) . . ?
N1AS C1S C2BS 155(2) . . ?
N1 C1S C2S 175.0(8) . . ?
N1AS C1S C2S 152.2(16) . . ?
C2BS C1S C2S 19.6(14) . . ?
Cl2 C5S Cl1 110.7(9) . . ?
Cl1B C5SB Cl2B 105.2(17) . . ?
N6S C6S C6SB 150(2) . . ?

loop_
_geom_bond_atom_site_label_1
_geom_bond_atom_site_label_2
_geom_bond_distance
_geom_bond_site_symmetry_2
_geom_bond_publ_flag
Ag1 P3 2.4933(8) . ?
Ag1 P2 2.5013(10) . ?
Ag1 P1 2.5118(9) . ?
Ag1 P4 2.5184(10) . ?
Ag2 P6 2.4790(9) . ?
Ag2 P7 2.4826(8) . ?
Ag2 P8 2.4944(10) . ?
Ag2 P5 2.5071(9) . ?
P1 C17 1.825(3) . ?
P1 C1 1.832(3) . ?
P1 C23 1.833(3) . ?
P2 C29 1.814(3) . ?
P2 C35 1.818(3) . ?
P2 C2 1.830(3) . ?
P3 C47 1.819(3) . ?
P3 C41 1.824(3) . ?
P3 C9 1.831(3) . ?
P4 C53 1.818(3) . ?
P4 C10 1.820(3) . ?
P4 C59 1.835(3) . ?
P5 C117 1.822(3) . ?
P5 C110 1.824(3) . ?
P5 C123 1.833(3) . ?
P6 C129 1.825(3) . ?
P6 C135 1.825(3) . ?
P6 C109 1.831(3) . ?
P7 C141 1.826(3) . ?
P7 C147 1.828(3) . ?
P7 C102 1.834(3) . ?
P8 C101 1.821(3) . ?
P8 C159 1.822(3) . ?
P8 C153 1.822(3) . ?
S1 C3 1.759(3) . ?
S1 C1 1.763(3) . ?
S2 C2 1.759(3) . ?
S2 C3 1.769(3) . ?
S3 C6 1.754(3) . ?
S3 C4 1.756(3) . ?
S4 C4 1.758(3) . ?
S4 C5 1.773(3) . ?
S5 C11 1.756(3) . ?
S5 C9 1.759(3) . ?
S6 C11 1.762(3) . ?
S6 C10 1.765(3) . ?
S7 C12 1.756(3) . ?
S7 C13 1.765(3) . ?
S8 C12 1.755(3) . ?
S8 C14 1.773(3) . ?
S11 C111 1.759(3) . ?
S11 C110 1.759(3) . ?
S12 C109 1.752(3) . ?
S12 C111 1.767(3) . ?
S13 C112 1.756(3) . ?
S13 C114 1.762(3) . ?
S14 C112 1.756(3) . ?
S14 C113 1.765(3) . ?
S15 C101 1.754(3) . ?
S15 C103 1.759(3) . ?
S16 C102 1.766(3) . ?
S16 C103 1.766(3) . ?
S17 C104 1.755(3) . ?
S17 C105 1.773(3) . ?
S18 C104 1.750(3) . ?
S18 C106 1.770(3) . ?
C1 C2 1.349(4) . ?
C3 C4 1.346(4) . ?
C5 C6 1.325(4) . ?
C5 C7 1.504(4) . ?
C6 C8 1.507(4) . ?
C9 C10 1.353(4) . ?
C11 C12 1.343(4) . ?
C13 C14 1.331(4) . ?
C13 C15 1.498(4) . ?
C14 C16 1.496(4) . ?
C101 C102 1.353(4) . ?
C103 C104 1.345(4) . ?
C105 C106 1.325(4) . ?
C105 C107 1.502(4) . ?
C106 C108 1.494(4) . ?
C109 C110 1.351(4) . ?
C111 C112 1.339(4) . ?
C113 C114 1.337(4) . ?
C113 C115 1.502(4) . ?
C114 C116 1.490(4) . ?
C17 C22 1.392(4) . ?
C17 C18 1.404(4) . ?
C18 C19 1.388(4) . ?
C19 C20 1.383(5) . ?
C20 C21 1.367(5) . ?
C21 C22 1.405(4) . ?
C23 C28 1.393(4) . ?
C23 C24 1.396(4) . ?
C24 C25 1.389(4) . ?
C25 C26 1.390(5) . ?
C26 C27 1.373(5) . ?
C27 C28 1.398(4) . ?
C29 C30 1.395(4) . ?
C29 C34 1.400(4) . ?
C30 C31 1.384(5) . ?
C31 C32 1.377(5) . ?
C32 C33 1.382(5) . ?
C33 C34 1.382(5) . ?
C35 C36 1.393(5) . ?
C35 C40 1.397(5) . ?
C36 C37 1.391(5) . ?
C37 C38 1.374(6) . ?
C38 C39 1.385(6) . ?
C39 C40 1.392(5) . ?
C41 C42 1.387(5) . ?
C41 C46 1.391(5) . ?
C42 C43 1.404(5) . ?
C43 C44 1.373(7) . ?
C44 C45 1.374(7) . ?
C45 C46 1.380(5) . ?
C47 C52 1.388(4) . ?
C47 C48 1.395(5) . ?
C48 C49 1.386(5) . ?
C49 C50 1.379(7) . ?
C50 C51 1.368(7) . ?
C51 C52 1.399(5) . ?
C53 C54 1.386(4) . ?
C53 C58 1.391(4) . ?
C54 C55 1.388(5) . ?
C55 C56 1.368(6) . ?
C56 C57 1.386(5) . ?
C57 C58 1.386(5) . ?
C59 C60 1.386(5) . ?
C59 C64 1.389(4) . ?
C60 C61 1.389(5) . ?
C61 C62 1.376(6) . ?
C62 C63 1.378(6) . ?
C63 C64 1.395(5) . ?
C117 C122 1.390(4) . ?
C117 C118 1.392(5) . ?
C118 C119 1.388(5) . ?
C119 C120 1.380(6) . ?
C120 C121 1.369(6) . ?
C121 C122 1.393(5) . ?
C123 C128 1.383(4) . ?
C123 C124 1.393(4) . ?
C124 C125 1.384(5) . ?
C125 C126 1.383(5) . ?
C126 C127 1.380(5) . ?
C127 C128 1.392(5) . ?
C129 C130 1.386(4) . ?
C129 C134 1.402(4) . ?
C130 C131 1.385(5) . ?
C131 C132 1.377(5) . ?
C132 C133 1.372(5) . ?
C133 C134 1.385(4) . ?
C135 C140 1.388(4) . ?
C135 C136 1.399(4) . ?
C136 C137 1.397(5) . ?
C137 C138 1.374(5) . ?
C138 C139 1.383(6) . ?
C139 C140 1.381(5) . ?
C141 C146 1.383(4) . ?
C141 C142 1.398(4) . ?
C142 C143 1.388(5) . ?
C143 C144 1.379(6) . ?
C144 C145 1.378(6) . ?
C145 C146 1.394(5) . ?
C147 C152 1.386(4) . ?
C147 C148 1.395(4) . ?
C148 C149 1.392(4) . ?
C149 C150 1.384(5) . ?
C150 C151 1.384(5) . ?
C151 C152 1.392(5) . ?
C153 C154 1.382(5) . ?
C153 C158 1.399(5) . ?
C154 C155 1.393(5) . ?
C155 C156 1.390(6) . ?
C156 C157 1.354(6) . ?
C157 C158 1.393(5) . ?
C159 C160 1.385(4) . ?
C159 C164 1.401(4) . ?
C160 C161 1.395(5) . ?
C161 C162 1.369(6) . ?
C162 C163 1.378(6) . ?
C163 C164 1.380(5) . ?
F4 B1 1.382(6) . ?
F3 B1 1.374(5) . ?
F2 B1 1.374(5) . ?
F1 B1 1.370(6) . ?
F11 B2 1.341(5) . ?
F14 B2 1.345(6) . ?
F12 B2 1.328(8) . ?
F13 B2 1.371(7) . ?
F14A B2 1.398(12) . ?
F12A B2 1.350(14) . ?
F13A B2 1.33(2) . ?
N2 C3S 1.132(7) . ?
C3S C4S 1.445(8) . ?
N4 C8S 1.152(10) . ?
C7S C8S 1.463(11) . ?
C7SA C8S 1.444(15) . ?
N4A C8S 1.337(18) . ?
C2BS C1S 1.47(3) . ?
N1AS C1S 1.14(2) . ?
C2S C1S 1.493(9) . ?
N1 C1S 1.061(8) . ?
Cl1 C5S 1.6964(12) . ?
Cl2 C5S 1.6955(11) . ?
Cl2B C5SB 1.6963(12) . ?
Cl1B C5SB 1.6959(13) . ?
N6S C6S 1.21(2) . ?
C6SB C6S 1.352(18) . ?
